data_2014901
loop_
_publ_author_name
'L\'opez Garz\'on, Rafael'
'L\'opez Le\'on, M. Dolores'
'Low, John N.'
'Glidewell, Christopher'

_publ_section_title
;<i>catena</i>-Poly[[[<i>N</i>-(4-amino-1,6-dihydro-1-methyl-5-nitroso-6-oxopyrimidin-2-yl)-(<i>S</i>)-glutamato]hexaaquabarium]-\m-<i>N</i>-(4-amino-1,6-dihydro-1-methyl-5-nitroso-6-oxopyrimidin-2-yl)-(<i>S</i>)-glutamato]:
 coordination polymer chains linked into a three-dimensional framework by
 N---H&#x00B7;&#x00B7;&#x00B7;O and O---H&#x00B7;&#x00B7;&#x00B7;O hydrogen
 bonds
;
_journal_issue 5
_journal_name_full 'Acta Crystallographica Section C'
_journal_page_first m224
_journal_page_last m227
_journal_paper_doi 10.1107/S0108270105008474
_journal_volume 61
_journal_year 2005
_chemical_formula_iupac '[Ba (C10 H12 N5 O6)2 (H2 O)6]'
_chemical_formula_moiety 'C20 H36 Ba N10 O18'
_chemical_formula_sum 'C20 H36 Ba N10 O18'
_chemical_formula_weight 841.92
_chemical_name_systematic
;
catena-Poly[[[N-(4-amino-1,6-dihydro-1-methyl-5-nitroso-6-oxopyrimidin-
2-yl)-(S)-glutamato]hexaaquabarium]-\m-N-(4-amino-1,6-dihydro-1-methyl-5-
nitroso-6-oxopyrimidin-2-yl)-(S)-glutamato]
;
_space_group_IT_number 4
_symmetry_cell_setting monoclinic
_symmetry_space_group_name_Hall 'P 2yb'
_symmetry_space_group_name_H-M 'P 1 21 1'
_atom_sites_solution_hydrogens geom
_atom_sites_solution_primary direct
_atom_sites_solution_secondary difmap
_cell_angle_alpha 90.00
_cell_angle_beta 94.6675(15)
_cell_angle_gamma 90.00
_cell_formula_units_Z 2
_cell_length_a 7.5404(2)
_cell_length_b 6.5754(2)
_cell_length_c 31.4285(10)
_cell_measurement_reflns_used 6791
_cell_measurement_temperature 120(2)
_cell_measurement_theta_max 27.49
_cell_measurement_theta_min 3.10
_cell_volume 1553.09(8)
_computing_cell_refinement 'DENZO-SMN (Otwinowski & Minor, 1997)'
_computing_data_collection 'KappaCCD Server Software (Nonius, 1997)'
_computing_data_reduction DENZO-SMN
_computing_molecular_graphics 'PLATON (Spek, 2003)'
_computing_publication_material 'SHELXL97 and PRPKAPPA (Ferguson, 1999)'
_computing_structure_refinement 'OSCAIL  and SHELXL97 (Sheldrick, 1997)'
_computing_structure_solution 'OSCAIL (McArdle, 2003) and SHELXS97 (Sheldrick, 1997)'
_diffrn_ambient_temperature 120(2)
_diffrn_measured_fraction_theta_full 0.996
_diffrn_measured_fraction_theta_max 0.986
_diffrn_measurement_device_type 'Nonius KappaCCD area-detector'
_diffrn_measurement_method '\f scans, and \w scans with \k offsets'
_diffrn_radiation_monochromator graphite
_diffrn_radiation_source 'rotating anode'
_diffrn_radiation_type 'Mo K\a'
_diffrn_radiation_wavelength 0.71073
_diffrn_reflns_av_R_equivalents 0.0625
_diffrn_reflns_av_sigmaI/netI 0.0911
_diffrn_reflns_limit_h_max 9
_diffrn_reflns_limit_h_min -9
_diffrn_reflns_limit_k_max 8
_diffrn_reflns_limit_k_min -8
_diffrn_reflns_limit_l_max 40
_diffrn_reflns_limit_l_min -39
_diffrn_reflns_number 15610
_diffrn_reflns_theta_full 27.00
_diffrn_reflns_theta_max 27.49
_diffrn_reflns_theta_min 3.10
_diffrn_standards_decay_% nil
_exptl_absorpt_coefficient_mu 1.376
_exptl_absorpt_correction_T_max 0.763
_exptl_absorpt_correction_T_min 0.676
_exptl_absorpt_correction_type multi-scan
_exptl_absorpt_process_details '(DENZO-SMN; Otwinowski & Minor, 1997)'
_exptl_crystal_colour colourless
_exptl_crystal_density_diffrn 1.805
_exptl_crystal_density_meas ?
_exptl_crystal_density_method 'not measured'
_exptl_crystal_description block
_exptl_crystal_F_000 852
_exptl_crystal_size_max 0.30
_exptl_crystal_size_mid 0.20
_exptl_crystal_size_min 0.20
_refine_diff_density_max 1.486
_refine_diff_density_min -0.956
_refine_ls_abs_structure_details 'Flack (1983), with 2923 Friedel pairs'
_refine_ls_abs_structure_Flack -0.034(14)
_refine_ls_extinction_method none
_refine_ls_goodness_of_fit_ref 0.999
_refine_ls_hydrogen_treatment constr
_refine_ls_matrix_type full
_refine_ls_number_parameters 445
_refine_ls_number_reflns 6791
_refine_ls_number_restraints 0
_refine_ls_restrained_S_all 0.999
_refine_ls_R_factor_all 0.0629
_refine_ls_R_factor_gt 0.0417
_refine_ls_shift/su_max 0.001
_refine_ls_shift/su_mean 0.000
_refine_ls_structure_factor_coef Fsqd
_refine_ls_weighting_details 'w = 1/[\s^2^(Fo^2^)+(0.0321P)^2^] where P=(Fo^2^+2Fc^2^)/3'
_refine_ls_weighting_scheme calc
_refine_ls_wR_factor_gt 0.0757
_refine_ls_wR_factor_ref 0.0826
_reflns_number_gt 5620
_reflns_number_total 6791
_reflns_threshold_expression I>2\s(I)
_cod_data_source_file sk1826.cif
_cod_data_source_block I
_cod_depositor_comments
;
The following automatic conversions were performed:

'_exptl_crystal_density_meas' value 'not measured' was changed to '?'
- the value is perceived as not measured.

Automatic conversion script
Id: cif_fix_values 3008 2015-01-20 13:52:24Z robertas 
;
_cod_original_sg_symbol_H-M 'P 21'
_cod_database_code 2014901
_cod_database_fobs_code 2014901

loop_
_symmetry_equiv_pos_as_xyz
'x, y, z'
'-x, y+1/2, -z'

loop_
_atom_site_label
_atom_site_fract_x
_atom_site_fract_y
_atom_site_fract_z
_atom_site_U_iso_or_equiv
_atom_site_adp_type
_atom_site_calc_flag
_atom_site_refinement_flags
_atom_site_occupancy
_atom_site_disorder_assembly
_atom_site_disorder_group
_atom_site_type_symbol
_atom_site_attached_hydrogens
Ba1 0.42870(3) 0.7500 0.259573(8) 0.01281(8) Uani d . 1 . . Ba 0
N11 0.6469(5) 0.3762(6) 0.03952(13) 0.0111(9) Uani d . 1 . . N 0
C12 0.7995(7) 0.3837(8) 0.06411(16) 0.0138(11) Uani d . 1 . . C 0
N12 0.7924(5) 0.4017(6) 0.10565(13) 0.0125(9) Uani d . 1 . . N 0
C121 0.6285(7) 0.4081(8) 0.12773(17) 0.0132(11) Uani d . 1 . . C 0
C122 0.6754(8) 0.4963(8) 0.17247(19) 0.0137(13) Uani d . 1 . . C 0
O121 0.5535(5) 0.4971(5) 0.19734(11) 0.0190(9) Uani d . 1 . . O 0
O122 0.8302(5) 0.5662(6) 0.18066(11) 0.0191(9) Uani d . 1 . . O 0
C123 0.5417(6) 0.1990(7) 0.12951(16) 0.0156(14) Uani d . 1 . . C 0
C124 0.6574(8) 0.0373(9) 0.1542(2) 0.0164(14) Uani d . 1 . . C 0
C125 0.8285(7) -0.0051(8) 0.13563(17) 0.0141(12) Uani d . 1 . . C 0
O123 0.9736(5) 0.0404(6) 0.15246(12) 0.0215(9) Uani d . 1 . . O 0
O124 0.8071(4) -0.0969(6) 0.09769(11) 0.0185(8) Uani d . 1 . . O 0
N13 0.9662(5) 0.3698(6) 0.04923(13) 0.0131(9) Uani d . 1 . . N 0
C13 1.1262(6) 0.3587(8) 0.07945(16) 0.0164(12) Uani d . 1 . . C 0
C14 0.9863(6) 0.3595(8) 0.00545(16) 0.0136(11) Uani d . 1 . . C 0
O14 1.1346(4) 0.3516(6) -0.00758(11) 0.0217(9) Uani d . 1 . . O 0
C15 0.8216(6) 0.3534(8) -0.02243(16) 0.0131(11) Uani d . 1 . . C 0
N15 0.8447(5) 0.3433(6) -0.06404(13) 0.0151(10) Uani d . 1 . . N 0
O15 0.7065(4) 0.3282(5) -0.09029(11) 0.0180(9) Uani d . 1 . . O 0
C16 0.6539(6) 0.3589(7) -0.00274(15) 0.0117(11) Uani d . 1 . . C 0
N16 0.5029(5) 0.3522(6) -0.02657(13) 0.0157(10) Uani d . 1 . . N 0
N21 0.8272(5) 0.3454(6) 0.45924(13) 0.0121(9) Uani d . 1 . . N 0
C22 0.6748(6) 0.3454(8) 0.43501(16) 0.0130(11) Uani d . 1 . . C 0
N22 0.6805(5) 0.3627(6) 0.39302(12) 0.0100(9) Uani d . 1 . . N 0
C221 0.8457(7) 0.3837(8) 0.37248(16) 0.0138(11) Uani d . 1 . . C 0
C222 0.8001(7) 0.4661(8) 0.32733(18) 0.0124(12) Uani d . 1 . . C 0
O221 0.6392(4) 0.4714(6) 0.31339(11) 0.0167(8) Uani d . 1 . . O 0
O222 0.9293(4) 0.5242(5) 0.30766(11) 0.0174(8) Uani d . 1 . . O 0
C223 0.9491(7) 0.1847(7) 0.37068(16) 0.0139(12) Uani d . 1 . . C 0
C224 0.8502(7) 0.0139(9) 0.34511(18) 0.0151(13) Uani d . 1 . . C 0
C225 0.6833(7) -0.0585(8) 0.36301(16) 0.0141(11) Uani d . 1 . . C 0
O223 0.5397(5) -0.0657(6) 0.34270(11) 0.0200(9) Uani d . 1 . . O 0
O224 0.7097(4) -0.1180(6) 0.40314(11) 0.0172(8) Uani d . 1 . . O 0
N23 0.5077(5) 0.3251(6) 0.44995(12) 0.0105(9) Uani d . 1 . . N 0
C23 0.3484(6) 0.3093(8) 0.41990(15) 0.0142(13) Uani d . 1 . . C 0
C24 0.4879(6) 0.3172(7) 0.49344(16) 0.0126(12) Uani d . 1 . . C 0
O24 0.3396(4) 0.3061(5) 0.50658(10) 0.0180(10) Uani d . 1 . . O 0
C25 0.6536(6) 0.3207(7) 0.52122(15) 0.0125(11) Uani d . 1 . . C 0
N25 0.6290(5) 0.3150(6) 0.56257(13) 0.0135(10) Uani d . 1 . . N 0
O25 0.7677(4) 0.3151(5) 0.58952(11) 0.0167(9) Uani d . 1 . . O 0
C26 0.8193(6) 0.3309(7) 0.50156(15) 0.0114(11) Uani d . 1 . . C 0
N26 0.9711(5) 0.3288(6) 0.52549(13) 0.0155(10) Uani d . 1 . . N 0
O1 0.2684(5) 0.8184(6) 0.18036(11) 0.0352(13) Uani d . 1 . . O 0
O2 0.2720(5) 0.6223(6) 0.33193(12) 0.0221(9) Uani d . 1 . . O 2
O3 0.1355(5) 1.0094(6) 0.26124(14) 0.0253(11) Uani d . 1 . . O 2
O4 0.5008(5) 1.1670(5) 0.25299(12) 0.0225(9) Uani d . 1 . . O 2
O5 0.8020(4) 0.8102(5) 0.24924(10) 0.0147(9) Uani d . 1 . . O 0
O6 0.1437(5) 0.4575(7) 0.24056(12) 0.0206(10) Uani d . 1 . . O 0
H12 0.8941 0.4105 0.1214 0.015 Uiso calc R 1 . . H 0
H121 0.5429 0.5024 0.1118 0.016 Uiso calc R 1 . . H 0
H12A 0.5128 0.1502 0.1000 0.019 Uiso calc R 1 . . H 0
H12B 0.4284 0.2130 0.1431 0.019 Uiso calc R 1 . . H 0
H12C 0.6830 0.0838 0.1840 0.020 Uiso calc R 1 . . H 0
H12D 0.5888 -0.0908 0.1549 0.020 Uiso calc R 1 . . H 0
H124 0.9058 -0.1052 0.0872 0.028 Uiso calc R 1 . . H 0
H13A 1.1337 0.4812 0.0973 0.025 Uiso calc R 1 . . H 0
H13B 1.2324 0.3491 0.0635 0.025 Uiso calc R 1 . . H 0
H13C 1.1189 0.2385 0.0976 0.025 Uiso calc R 1 . . H 0
H16A 0.4014 0.3590 -0.0147 0.019 Uiso calc R 1 . . H 0
H16B 0.5030 0.3409 -0.0545 0.019 Uiso calc R 1 . . H 0
H22 0.5795 0.3614 0.3769 0.012 Uiso calc R 1 . . H 0
H221 0.9226 0.4855 0.3888 0.017 Uiso calc R 1 . . H 0
H22A 0.9789 0.1362 0.4002 0.017 Uiso calc R 1 . . H 0
H22B 1.0624 0.2121 0.3579 0.017 Uiso calc R 1 . . H 0
H22C 0.8199 0.0627 0.3156 0.018 Uiso calc R 1 . . H 0
H22D 0.9319 -0.1032 0.3435 0.018 Uiso calc R 1 . . H 0
H224 0.6115 -0.1467 0.4125 0.021 Uiso calc R 1 . . H 0
H23A 0.2436 0.2872 0.4358 0.021 Uiso calc R 1 . . H 0
H23B 0.3620 0.1947 0.4005 0.021 Uiso calc R 1 . . H 0
H23C 0.3336 0.4354 0.4034 0.021 Uiso calc R 1 . . H 0
H26A 1.0724 0.3367 0.5135 0.019 Uiso calc R 1 . . H 0
H26B 0.9711 0.3194 0.5534 0.019 Uiso calc R 1 . . H 0
H1A 0.2819 0.8165 0.1521 0.042 Uiso d . 1 . . H 0
H1B 0.1803 0.8926 0.1752 0.042 Uiso d . 1 . . H 0
H5A 0.8486 0.7497 0.2257 0.018 Uiso d . 1 . . H 0
H5B 0.8791 0.7620 0.2719 0.018 Uiso d . 1 . . H 0
H6A 0.0813 0.4347 0.2189 0.025 Uiso d . 1 . . H 0
H6B 0.0394 0.5313 0.2539 0.025 Uiso d . 1 . . H 0

loop_
_atom_site_aniso_label
_atom_site_aniso_U_11
_atom_site_aniso_U_22
_atom_site_aniso_U_33
_atom_site_aniso_U_12
_atom_site_aniso_U_13
_atom_site_aniso_U_23
Ba1 0.01080(12) 0.01423(14) 0.01330(13) 0.0001(2) 0.00039(9) 0.0006(2)
N11 0.009(2) 0.011(2) 0.012(2) -0.0003(17) -0.0034(17) 0.0014(18)
C12 0.019(3) 0.011(3) 0.012(3) 0.000(2) 0.002(2) 0.004(2)
N12 0.011(2) 0.015(2) 0.012(2) 0.0029(18) -0.0005(17) 0.000(2)
C121 0.011(3) 0.018(3) 0.010(3) 0.002(2) 0.000(2) -0.003(2)
C122 0.015(3) 0.007(3) 0.020(3) 0.002(2) 0.004(3) 0.004(3)
O121 0.020(2) 0.019(2) 0.019(2) -0.0009(16) 0.0055(16) -0.0044(17)
O122 0.019(2) 0.024(2) 0.014(2) -0.0028(17) -0.0011(16) -0.0050(17)
C123 0.010(2) 0.022(4) 0.014(3) -0.001(2) 0.0010(19) 0.001(2)
C124 0.019(3) 0.015(3) 0.016(4) 0.001(2) 0.004(3) 0.002(3)
C125 0.018(3) 0.010(3) 0.014(3) 0.001(2) 0.003(2) 0.002(2)
O123 0.015(2) 0.025(2) 0.024(2) 0.0025(17) -0.0023(16) 0.0015(18)
O124 0.0128(18) 0.024(2) 0.019(2) 0.0015(17) 0.0032(15) -0.0012(18)
N13 0.008(2) 0.015(2) 0.016(2) -0.0011(18) 0.0010(17) 0.0002(19)
C13 0.016(3) 0.020(3) 0.013(3) -0.003(2) -0.004(2) 0.002(2)
C14 0.013(3) 0.010(3) 0.018(3) -0.002(2) 0.003(2) -0.003(2)
O14 0.0130(19) 0.035(2) 0.018(2) -0.0019(17) 0.0066(16) -0.0020(17)
C15 0.014(3) 0.009(3) 0.016(3) 0.001(2) 0.002(2) 0.005(2)
N15 0.018(2) 0.012(2) 0.015(2) 0.0016(18) -0.0009(19) 0.0023(18)
O15 0.0154(18) 0.023(2) 0.0144(19) 0.0024(15) -0.0034(15) -0.0007(15)
C16 0.014(3) 0.008(3) 0.013(3) 0.002(2) -0.002(2) 0.004(2)
N16 0.011(2) 0.021(2) 0.015(2) 0.0019(19) 0.0005(18) 0.0035(19)
N21 0.012(2) 0.013(2) 0.011(2) -0.0018(17) -0.0001(17) 0.0028(18)
C22 0.014(3) 0.012(3) 0.013(3) 0.000(2) 0.000(2) 0.000(2)
N22 0.008(2) 0.012(2) 0.010(2) -0.0019(17) -0.0015(17) -0.0002(18)
C221 0.012(3) 0.016(3) 0.013(3) -0.003(2) 0.001(2) 0.000(2)
C222 0.017(3) 0.003(3) 0.016(3) -0.002(2) 0.001(2) -0.002(2)
O221 0.0150(19) 0.020(2) 0.015(2) 0.0010(16) -0.0001(15) 0.0026(16)
O222 0.0124(18) 0.025(2) 0.016(2) -0.0018(16) 0.0040(15) 0.0026(17)
C223 0.011(2) 0.017(3) 0.014(3) 0.000(2) -0.001(2) 0.004(2)
C224 0.019(3) 0.015(3) 0.012(3) 0.001(2) 0.000(2) 0.006(3)
C225 0.018(3) 0.008(3) 0.016(3) 0.001(2) -0.001(2) -0.004(2)
O223 0.0143(19) 0.025(2) 0.020(2) -0.0058(16) -0.0049(16) -0.0022(18)
O224 0.0131(18) 0.023(2) 0.016(2) -0.0053(16) 0.0019(15) 0.0037(17)
N23 0.0078(19) 0.011(2) 0.013(2) 0.0012(15) 0.0027(16) -0.0037(16)
C23 0.008(2) 0.021(4) 0.013(3) -0.0026(19) -0.0051(19) 0.002(2)
C24 0.012(2) 0.011(3) 0.014(3) -0.0021(18) -0.002(2) -0.003(2)
O24 0.0116(16) 0.028(3) 0.0152(18) -0.0004(14) 0.0061(14) -0.0003(15)
C25 0.014(2) 0.012(3) 0.011(3) 0.0012(19) -0.001(2) -0.003(2)
N25 0.013(2) 0.011(3) 0.016(2) -0.0013(16) 0.0001(17) -0.0006(17)
O25 0.0115(17) 0.021(2) 0.0168(19) -0.0001(14) -0.0037(14) -0.0003(15)
C26 0.011(2) 0.010(2) 0.014(3) -0.0013(19) 0.002(2) 0.001(2)
N26 0.011(2) 0.025(3) 0.012(2) 0.0008(17) 0.0025(17) -0.0021(18)
O1 0.027(2) 0.064(4) 0.0145(19) 0.022(2) -0.0002(16) 0.0064(19)
O2 0.020(2) 0.026(2) 0.021(2) -0.0056(17) 0.0046(16) 0.0000(18)
O3 0.017(2) 0.019(2) 0.039(3) 0.0003(17) 0.000(2) 0.002(2)
O4 0.0187(19) 0.020(2) 0.029(2) -0.0028(15) 0.0035(17) -0.0008(17)
O5 0.0138(16) 0.019(2) 0.0112(17) 0.0008(14) -0.0016(13) -0.0032(14)
O6 0.016(2) 0.024(2) 0.021(2) 0.0017(17) -0.0030(18) -0.005(2)

loop_
_atom_type_symbol
_atom_type_description
_atom_type_scat_dispersion_real
_atom_type_scat_dispersion_imag
_atom_type_scat_source
C C 0.0033 0.0016 'International Tables Vol C Tables 4.2.6.8 and 6.1.1.4'
H H 0.0000 0.0000 'International Tables Vol C Tables 4.2.6.8 and 6.1.1.4'
Ba Ba -0.3244 2.2819 'International Tables Vol C Tables 4.2.6.8 and 6.1.1.4'
N N 0.0061 0.0033 'International Tables Vol C Tables 4.2.6.8 and 6.1.1.4'
O O 0.0106 0.0060 'International Tables Vol C Tables 4.2.6.8 and 6.1.1.4'

loop_
_geom_angle_atom_site_label_1
_geom_angle_atom_site_label_2
_geom_angle_atom_site_label_3
_geom_angle_site_symmetry_3
_geom_angle
_geom_angle_publ_flag
O1 Ba1 O2 . 127.85(11) no
O1 Ba1 O121 . 66.81(11) no
O2 Ba1 O121 . 125.77(11) no
O1 Ba1 O3 . 67.81(12) no
O2 Ba1 O3 . 77.24(12) no
O121 Ba1 O3 . 133.58(12) no
O1 Ba1 O4 . 81.08(12) no
O2 Ba1 O4 . 116.98(11) no
O121 Ba1 O4 . 116.90(11) no
O3 Ba1 O4 . 64.13(11) no
O1 Ba1 O221 . 145.76(11) no
O2 Ba1 O221 . 65.02(10) no
O121 Ba1 O221 . 80.30(10) no
O3 Ba1 O221 . 140.85(12) no
O4 Ba1 O221 . 124.32(10) no
O1 Ba1 O5 . 103.87(10) no
O2 Ba1 O5 . 128.13(10) no
O121 Ba1 O5 . 67.37(9) no
O3 Ba1 O5 . 134.27(10) no
O4 Ba1 O5 . 70.19(10) no
O221 Ba1 O5 . 69.98(9) no
O1 Ba1 O6 . 69.82(12) no
O2 Ba1 O6 . 67.17(11) no
O121 Ba1 O6 . 75.37(11) no
O3 Ba1 O6 . 80.52(10) no
O4 Ba1 O6 . 140.82(11) no
O221 Ba1 O6 . 93.59(11) no
O5 Ba1 O6 . 141.09(10) no
O1 Ba1 O223 1_565 145.09(12) no
O2 Ba1 O223 1_565 60.40(11) no
O121 Ba1 O223 1_565 141.38(10) no
O3 Ba1 O223 1_565 84.28(12) no
O4 Ba1 O223 1_565 67.66(11) no
O221 Ba1 O223 1_565 68.70(10) no
O5 Ba1 O223 1_565 80.42(9) no
O6 Ba1 O223 1_565 127.39(11) no
C12 N11 C16 . 118.5(4) no
N12 C12 N11 . 118.4(5) no
N12 C12 N13 . 117.0(4) no
N11 C12 N13 . 124.6(5) no
C12 N12 C121 . 125.1(4) no
C12 N12 H12 . 117.4 no
C121 N12 H12 . 117.4 no
N12 C121 C123 . 111.9(4) no
N12 C121 C122 . 107.7(4) no
C123 C121 C122 . 112.0(5) no
N12 C121 H121 . 108.4 no
C123 C121 H121 . 108.4 no
C122 C121 H121 . 108.4 no
O121 C122 O122 . 125.7(5) no
O121 C122 C121 . 116.5(5) no
O122 C122 C121 . 117.7(5) no
C122 O121 Ba1 . 138.3(4) no
C121 C123 C124 . 114.3(4) no
C121 C123 H12A . 108.7 no
C124 C123 H12A . 108.7 no
C121 C123 H12B . 108.7 no
C124 C123 H12B . 108.7 no
H12A C123 H12B . 107.6 no
C125 C124 C123 . 114.0(5) no
C125 C124 H12C . 108.8 no
C123 C124 H12C . 108.8 no
C125 C124 H12D . 108.8 no
C123 C124 H12D . 108.8 no
H12C C124 H12D . 107.7 no
O123 C125 O124 . 122.7(5) no
O123 C125 C124 . 124.3(5) no
O124 C125 C124 . 112.9(5) no
C125 O124 H124 . 109.5 no
C12 N13 C14 . 120.7(4) no
C12 N13 C13 . 120.3(4) no
C14 N13 C13 . 118.9(4) no
N13 C13 H13A . 109.5 no
N13 C13 H13B . 109.5 no
H13A C13 H13B . 109.5 no
N13 C13 H13C . 109.5 no
H13A C13 H13C . 109.5 no
H13B C13 H13C . 109.5 no
O14 C14 N13 . 120.4(4) no
O14 C14 C15 . 123.6(5) no
N13 C14 C15 . 115.9(4) no
N15 C15 C16 . 127.3(4) no
N15 C15 C14 . 114.6(4) no
C16 C15 C14 . 118.1(4) no
O15 N15 C15 . 118.1(4) no
N16 C16 N11 . 117.9(5) no
N16 C16 C15 . 120.1(4) no
N11 C16 C15 . 122.0(4) no
C16 N16 H16A . 120.0 no
C16 N16 H16B . 120.0 no
H16A N16 H16B . 120.0 no
C22 N21 C26 . 117.6(4) no
N21 C22 N22 . 118.3(5) no
N21 C22 N23 . 125.1(5) no
N22 C22 N23 . 116.6(4) no
C22 N22 C221 . 123.1(4) no
C22 N22 H22 . 118.4 no
C221 N22 H22 . 118.4 no
N22 C221 C223 . 113.1(4) no
N22 C221 C222 . 108.0(4) no
C223 C221 C222 . 110.2(4) no
N22 C221 H221 . 108.5 no
C223 C221 H221 . 108.5 no
C222 C221 H221 . 108.5 no
O222 C222 O221 . 125.9(5) no
O222 C222 C221 . 116.0(5) no
O221 C222 C221 . 118.1(5) no
C222 O221 Ba1 . 133.8(3) no
C221 C223 C224 . 114.7(4) no
C221 C223 H22A . 108.6 no
C224 C223 H22A . 108.6 no
C221 C223 H22B . 108.6 no
C224 C223 H22B . 108.6 no
H22A C223 H22B . 107.6 no
C225 C224 C223 . 115.0(5) no
C225 C224 H22C . 108.5 no
C223 C224 H22C . 108.5 no
C225 C224 H22D . 108.5 no
C223 C224 H22D . 108.5 no
H22C C224 H22D . 107.5 no
O223 C225 O224 . 123.4(5) no
O223 C225 C224 . 123.8(5) no
O224 C225 C224 . 112.8(4) no
C225 O223 Ba1 1_545 131.4(3) no
C225 O224 H224 . 109.5 no
C22 N23 C24 . 120.7(4) no
C22 N23 C23 . 120.4(4) no
C24 N23 C23 . 118.8(4) no
N23 C23 H23A . 109.5 no
N23 C23 H23B . 109.5 no
H23A C23 H23B . 109.5 no
N23 C23 H23C . 109.5 no
H23A C23 H23C . 109.5 no
H23B C23 H23C . 109.5 no
O24 C24 N23 . 120.6(4) no
O24 C24 C25 . 123.9(5) no
N23 C24 C25 . 115.6(4) no
N25 C25 C26 . 128.0(4) no
N25 C25 C24 . 113.7(4) no
C26 C25 C24 . 118.2(4) no
O25 N25 C25 . 118.1(4) no
N26 C26 N21 . 117.4(4) no
N26 C26 C25 . 119.9(4) no
N21 C26 C25 . 122.7(4) no
C26 N26 H26A . 120.0 no
C26 N26 H26B . 120.0 no
H26A N26 H26B . 120.0 no
Ba1 O1 H1A . 145.4 no
Ba1 O1 H1B . 124.5 no
H1A O1 H1B . 88.2 no
Ba1 O5 H5A . 117.6 no
Ba1 O5 H5B . 114.7 no
H5A O5 H5B . 102.0 no
Ba1 O6 H6A . 131.6 no
Ba1 O6 H6B . 100.3 no
H6A O6 H6B . 91.0 no

loop_
_geom_bond_atom_site_label_1
_geom_bond_atom_site_label_2
_geom_bond_site_symmetry_2
_geom_bond_distance
_geom_bond_publ_flag
N11 C12 . 1.333(6) y
C12 N13 . 1.380(6) y
N13 C14 . 1.398(6) y
C14 C15 . 1.461(7) y
C15 C16 . 1.453(7) y
C16 N11 . 1.338(6) y
C12 N12 . 1.316(6) y
C14 O14 . 1.223(6) y
C15 N15 . 1.335(6) y
N15 O15 . 1.279(5) y
C16 N16 . 1.312(6) y
C122 O121 . 1.255(7) y
C122 O122 . 1.262(7) y
C125 O123 . 1.213(6) y
C125 O124 . 1.334(6) y
N12 C121 . 1.466(6) no
N12 H12 . 0.88 no
C121 C123 . 1.526(7) no
C121 C122 . 1.536(7) no
C121 H121 . 1.00 no
C123 C124 . 1.544(7) no
C123 H12A . 0.99 no
C123 H12B . 0.99 no
C124 C125 . 1.485(7) no
C124 H12C . 0.99 no
C124 H12D . 0.99 no
O124 H124 . 0.84 no
N13 C13 . 1.475(6) no
C13 H13A . 0.98 no
C13 H13B . 0.98 no
C13 H13C . 0.98 no
N16 H16A . 0.88 no
N16 H16B . 0.88 no
Ba1 O1 . 2.715(3) y
Ba1 O2 . 2.777(4) y
Ba1 O3 . 2.796(4) y
Ba1 O4 . 2.806(4) y
Ba1 O5 . 2.887(3) y
N21 C22 . 1.326(6) y
C22 N23 . 1.387(6) y
N23 C24 . 1.388(6) y
C24 C25 . 1.465(6) y
C25 C26 . 1.440(7) y
C26 N21 . 1.340(6) y
C22 N22 . 1.329(6) y
C24 O24 . 1.225(6) y
C25 N25 . 1.328(6) y
N25 O25 . 1.291(5) y
C26 N26 . 1.317(6) y
C222 O221 . 1.256(6) y
C222 O222 . 1.255(7) y
C225 O223 . 1.212(6) y
C225 O224 . 1.320(6) y
N22 C221 . 1.456(6) no
N22 H22 . 0.88 no
C221 C223 . 1.527(7) no
C221 C222 . 1.532(7) no
C221 H221 . 1.00 no
C223 C224 . 1.538(7) no
C223 H22A . 0.99 no
C223 H22B . 0.99 no
C224 C225 . 1.498(7) no
C224 H22C . 0.99 no
C224 H22D . 0.99 no
O224 H224 . 0.84 no
N23 C23 . 1.470(5) no
C23 H23A . 0.98 no
C23 H23B . 0.98 no
C23 H23C . 0.98 no
N26 H26A . 0.88 no
N26 H26B . 0.88 no
O1 H1A . 0.9024 no
O1 H1B . 0.83 no
O5 H5A . 0.93 no
O5 H5B . 0.94 no
O6 H6A . 0.81 no
O6 H6B . 1.04 no
Ba1 O6 . 2.910(4) y
Ba1 O121 . 2.788(4) y
Ba1 O221 . 2.881(3) y
Ba1 O223 1_565 2.939(4) y

loop_
_geom_hbond_atom_site_label_D
_geom_hbond_atom_site_label_H
_geom_hbond_atom_site_label_A
_geom_hbond_site_symmetry_A
_geom_hbond_distance_DH
_geom_hbond_distance_HA
_geom_hbond_distance_DA
_geom_hbond_angle_DHA
_geom_hbond_publ_flag
N16 H16A O14 1_455 0.88 2.04 2.888(5) 161 y
N16 H16B O15 . 0.88 1.98 2.625(5) 129 y
N26 H26A O24 1_655 0.88 2.06 2.892(5) 159 y
N26 H26B O25 . 0.88 1.98 2.629(5) 129 y
O124 H124 N15 2_745 0.84 2.10 2.936(5) 174 y
O224 H224 N25 2_646 0.84 2.05 2.886(5) 174 y
O1 H1A O15 2_655 0.90 1.95 2.853(5) 175 y
O1 H1B O123 1_465 0.83 1.92 2.743(6) 169 y
O5 H5A O122 . 0.93 1.86 2.709(5) 151 y
O5 H5B O222 . 0.94 1.94 2.746(5) 142 y
O6 H6A O122 1_455 0.81 2.33 2.987(5) 139 y
O6 H6B O222 1_455 1.04 1.94 2.794(5) 137 y

loop_
_geom_torsion_atom_site_label_1
_geom_torsion_atom_site_label_2
_geom_torsion_atom_site_label_3
_geom_torsion_atom_site_label_4
_geom_torsion_site_symmetry_1
_geom_torsion_site_symmetry_4
_geom_torsion
_geom_torsion_publ_flag
C16 N11 C12 N12 . . 179.7(4) no
C16 N11 C12 N13 . . -1.7(8) no
N11 C12 N12 C121 . . 2.0(8) no
N13 C12 N12 C121 . . -176.7(4) y
C12 N12 C121 C122 . . -162.3(5) y
N12 C121 C122 O121 . . -174.2(5) y
C121 C122 O121 Ba1 . . -141.9(4) y
C12 N12 C121 C123 . . 74.2(6) y
N12 C121 C123 C124 . . 61.8(6) y
C121 C123 C124 C125 . . -61.2(7) y
C123 C124 C125 O123 . . 111.2(6) y
C123 C121 C122 O121 . . -50.8(6) no
N12 C121 C122 O122 . . 7.7(7) no
C123 C121 C122 O122 . . 131.1(5) no
O122 C122 O121 Ba1 . . 36.1(9) no
O1 Ba1 O121 C122 . . 91.6(5) no
O2 Ba1 O121 C122 . . -147.4(5) no
O3 Ba1 O121 C122 . . 104.5(5) no
O4 Ba1 O121 C122 . . 25.6(6) no
O221 Ba1 O121 C122 . . -98.1(5) no
O5 Ba1 O121 C122 . . -25.8(5) no
O6 Ba1 O121 C122 . . 165.6(5) no
O223 Ba1 O121 C122 1_565 . -61.7(6) no
C122 C121 C123 C124 . . -59.2(6) no
C123 C124 C125 O124 . . -67.8(6) no
N12 C12 N13 C14 . . -177.1(5) no
N11 C12 N13 C14 . . 4.2(8) no
N12 C12 N13 C13 . . 4.9(7) no
N11 C12 N13 C13 . . -173.7(5) no
C12 N13 C14 O14 . . 178.4(5) no
C13 N13 C14 O14 . . -3.6(7) no
C12 N13 C14 C15 . . -3.2(7) no
C13 N13 C14 C15 . . 174.8(4) no
O14 C14 C15 N15 . . -1.5(8) no
N13 C14 C15 N15 . . -179.9(4) no
O14 C14 C15 C16 . . 178.5(5) no
N13 C14 C15 C16 . . 0.1(7) no
C16 C15 N15 O15 . . -3.1(7) no
C14 C15 N15 O15 . . 176.9(4) y
C12 N11 C16 N16 . . -179.8(5) no
C12 N11 C16 C15 . . -1.6(7) no
N15 C15 C16 N16 . . 0.5(8) no
C14 C15 C16 N16 . . -179.5(5) no
N15 C15 C16 N11 . . -177.7(5) no
C14 C15 C16 N11 . . 2.3(7) no
C26 N21 C22 N22 . . 179.0(4) no
C26 N21 C22 N23 . . -2.2(7) no
N21 C22 N22 C221 . . -0.7(7) no
N23 C22 N22 C221 . . -179.6(4) y
C22 N22 C221 C222 . . -162.3(4) y
N22 C221 C222 O221 . . -10.6(7) y
C221 C222 O221 Ba1 . . 143.9(4) y
C22 N22 C221 C223 . . 75.4(6) y
N22 C221 C223 C224 . . 61.6(6) y
C221 C223 C224 C225 . . -63.7(6) y
C223 C224 C225 O223 . . 126.0(6) y
C223 C221 C222 O222 . . -67.1(6) no
C223 C221 C222 O221 . . 113.5(5) no
O222 C222 O221 Ba1 . . -35.5(8) no
N22 C221 C222 O222 . . 168.9(5) no
O1 Ba1 O221 C222 . . 103.8(5) no
O2 Ba1 O221 C222 . . -134.9(5) no
O121 Ba1 O221 C222 . . 87.8(5) no
O3 Ba1 O221 C222 . . -118.3(5) no
O4 Ba1 O221 C222 . . -28.2(5) no
O5 Ba1 O221 C222 . . 18.5(5) no
O6 Ba1 O221 C222 . . 162.3(5) no
O223 Ba1 O221 C222 1_565 . -68.7(5) no
C222 C221 C223 C224 . . -59.4(6) no
C223 C224 C225 O224 . . -55.4(6) no
O224 C225 O223 Ba1 . 1_545 -126.6(4) no
C224 C225 O223 Ba1 . 1_545 51.9(7) no
N21 C22 N23 C24 . . 4.7(7) no
N22 C22 N23 C24 . . -176.5(4) no
N21 C22 N23 C23 . . -174.6(5) no
N22 C22 N23 C23 . . 4.2(7) no
C22 N23 C24 O24 . . 177.5(4) no
C23 N23 C24 O24 . . -3.2(7) no
C22 N23 C24 C25 . . -3.1(6) no
C23 N23 C24 C25 . . 176.2(4) no
O24 C24 C25 N25 . . -1.3(7) no
N23 C24 C25 N25 . . 179.4(4) no
O24 C24 C25 C26 . . 179.0(5) no
N23 C24 C25 C26 . . -0.3(6) no
C26 C25 N25 O25 . . -1.2(7) no
C24 C25 N25 O25 . . 179.2(4) y
C22 N21 C26 N26 . . 179.3(4) no
C22 N21 C26 C25 . . -1.6(7) no
N25 C25 C26 N26 . . 2.2(8) no
C24 C25 C26 N26 . . -178.2(4) no
N25 C25 C26 N21 . . -176.8(5) no
C24 C25 C26 N21 . . 2.8(7) no
